data_2003523
loop_
_publ_author_name
'Elnagar, H. Y.'
'Layman, W. J.'
'Fronczek, F. R.'

_publ_section_title
;
 [4,4',6,6'-Tetramethyl-(2,2'-isobutylidenedi-<i>o</i>-phenylene)]
 (2,6,7-Trioxa-1-phosphabicyclo[2.2.2]oct-4-ylmethyl) Phosphite,
 C~25~H~32~P~2~O~6~
;
_journal_issue 6
_journal_name_full 'Acta Crystallographica Section C'
_journal_page_first 1177
_journal_page_last 1179
_journal_paper_doi 10.1107/S0108270194011169
_journal_volume 51
_journal_year 1995
_chemical_compound_source ' Recrystallization fron ethyl acetate-heptane'
_chemical_formula_sum 'C25 H32 O6 P2'
_chemical_formula_weight 490.5
_space_group_IT_number 14
_symmetry_cell_setting monoclinic
_symmetry_space_group_name_Hall '-P 2yn'
_symmetry_space_group_name_H-M 'P 1 21/n 1'
_atom_type_scat_source IntTabIV
_cell_angle_alpha 90
_cell_angle_beta 93.761(6)
_cell_angle_gamma 90
_cell_formula_units_Z 4
_cell_length_a 11.9111(10)
_cell_length_b 16.036(2)
_cell_length_c 13.1202(9)
_cell_measurement_reflns_used 25
_cell_measurement_temperature 296
_cell_measurement_theta_max 30
_cell_measurement_theta_min 25
_cell_volume 2500.6(4)
_diffrn_measurement_device 'Enraf-Nonius CAD-4'
_diffrn_measurement_method \w-2\q
_diffrn_radiation_type CuK\a
_diffrn_radiation_wavelength 1.54184
_diffrn_reflns_av_R_equivalents 0.012
_diffrn_reflns_limit_h_max 14
_diffrn_reflns_limit_h_min 0
_diffrn_reflns_limit_k_max 20
_diffrn_reflns_limit_k_min 0
_diffrn_reflns_limit_l_max 16
_diffrn_reflns_limit_l_min -16
_diffrn_reflns_number 5335
_diffrn_reflns_theta_max 75
_diffrn_standards_decay_% <2
_diffrn_standards_interval_time 167
_diffrn_standards_number 3
_exptl_absorpt_coefficient_mu 1.89
_exptl_absorpt_correction_T_max 0.995
_exptl_absorpt_correction_T_min 0.869
_exptl_absorpt_correction_type empirical
_exptl_crystal_colour Colorless
_exptl_crystal_density_diffrn 1.303
_exptl_crystal_description Fragment
_exptl_crystal_size_max 0.33
_exptl_crystal_size_mid 0.30
_exptl_crystal_size_min 0.25
_refine_diff_density_max 0.49
_refine_diff_density_min -0.11
_refine_ls_extinction_coef 7.1E-7(6)
_refine_ls_extinction_method '(I + gI~c~)^-1^ applied to F~c~'
_refine_ls_goodness_of_fit_obs 2.762
_refine_ls_hydrogen_treatment refall
_refine_ls_number_parameters 427
_refine_ls_number_reflns 3925
_refine_ls_R_factor_obs 0.046
_refine_ls_shift/esd_max 0.04
_refine_ls_structure_factor_coef F
_refine_ls_weighting_details 'w = 4F~o~^2^[\s^2^(I) + (0.02F~o~^2^)^2^]^-1^'
_refine_ls_weighting_scheme calc
_refine_ls_wR_factor_obs 0.056
_reflns_number_observed 3925
_reflns_number_total 4913
_reflns_observed_criterion I>3\s(I)
_cod_data_source_file bk1023.cif
_cod_data_source_block bk1023a
_cod_depositor_comments
;
The following automatic conversions were performed:

'_refine_ls_weighting_scheme' value ' w = 4F~o~^2^[\s^2^(I) +
(0.02F~o~^2^)^2^]^-1^' was changed to 'calc'. New tag
'_refine_ls_weighting_details' was created. The value of the new tag
was set to 'w = 4F~o~^2^[\s^2^(I) + (0.02F~o~^2^)^2^]^-1^'.

Automatic conversion script
Id: cif_fix_values 3143 2015-03-26 13:38:13Z robertas 
;
_cod_original_cell_volume 2500.7(7)
_cod_original_sg_symbol_H-M 'P 21/n'
_cod_database_code 2003523

loop_
_symmetry_equiv_pos_as_xyz
x,y,z
1/2+x,1/2-y,1/2+z
-x,-y,-z
1/2-x,1/2+y,1/2-z

loop_
_atom_site_label
_atom_site_fract_x
_atom_site_fract_y
_atom_site_fract_z
_atom_site_B_iso_or_equiv
P1 .87823(6) .10462(4) .82252(4) 3.74(1)
P2 .95579(6) .11370(5) .34356(5) 4.58(1)
O1 .8661(2) .1070(1) .7009(1) 4.25(4)
O2 1.0509(2) .1103(1) .4365(1) 5.25(4)
O3 .8584(2) .0594(1) .3909(1) 4.49(4)
O4 .9076(2) .2067(1) .3593(1) 5.04(4)
O5 .7808(1) .1738(1) .8459(1) 3.59(3)
O6 .9907(1) .1632(1) .8404(1) 3.66(3)
C1 .8606(2) .1805(1) .6380(2) 3.71(5)
C2 .8944(2) .1561(1) .5327(2) 2.85(4)
C3 1.0201(2) .1389(2) .5356(2) 3.91(5)
C4 .8310(2) .0786(2) .4941(2) 3.56(5)
C5 .8678(2) .2269(2) .4583(2) 3.95(5)
C6 .7409(2) .1694(1) .9442(2) 3.16(4)
C7 .6385(2) .1292(1) .9547(2) 3.49(5)
C8 .6012(2) .1225(1) 1.0520(2) 3.69(5)
C9 .6625(2) .1545(2) 1.1375(2) 3.58(5)
C10 .7620(2) .1958(2) 1.1227(2) 3.35(4)
C11 .8038(2) .2053(1) 1.0263(2) 2.94(4)
C12 .9117(2) .2535(1) 1.0096(2) 3.00(4)
C13 1.0145(2) .1966(1) 1.0202(2) 2.87(4)
C14 1.0513(2) .1540(1) .9364(2) 3.28(4)
C15 1.1450(2) .1033(2) .9410(2) 4.01(5)
C16 1.2041(2) .0945(2) 1.0354(2) 4.00(5)
C17 1.1709(2) .1343(1) 1.1223(2) 3.48(5)
C18 1.0766(2) .1852(1) 1.1130(2) 3.19(4)
C19 .5711(2) .0954(2) .8633(2) 4.92(6)
C20 .6204(2) .1454(2) 1.2430(2) 5.27(6)
C21 .9240(2) .3339(1) 1.0736(2) 3.49(5)
C22 .8226(2) .3907(2) 1.0555(3) 5.33(7)
C23 1.0305(2) .3807(2) 1.0491(3) 5.04(7)
C24 1.1834(3) .0591(2) .8477(2) 6.81(8)
C25 1.2347(2) .1222(2) 1.2244(2) 4.58(6)
H1a .909(2) .222(1) .664(2) 4.3(5)
H1b .783(2) .202(2) .632(2) 6.3(7)
H3a 1.061(2) .192(1) .555(2) 4.4(6)
H3b 1.043(2) .094(2) .580(2) 6.3(7)
H4a .849(2) .028(1) .537(2) 3.7(5)
H4b .745(2) .092(2) .496(2) 5.7(6)
H5a .782(2) .236(1) .452(2) 5.1(6)
H5b .901(2) .282(1) .481(2) 4.6(6)
H8 .533(2) .095(1) 1.059(2) 4.0(5)
H10 .803(2) .219(1) 1.179(2) 3.8(5)
H12 .906(2) .280(1) .941(2) 3.9(5)
H16 1.265(2) .056(1) 1.041(2) 3.9(5)
H18 1.057(2) .215(1) 1.171(1) 2.7(4)
H19a .512(3) .069(2) .887(2) 10(1)
H19b .613(2) .047(2) .831(2) 7.7(8)
H19c .562(3) .133(2) .816(2) 8.6(9)
H20a .677(3) .123(2) 1.287(3) 13(1)
H20b .558(3) .111(2) 1.242(2) 8.2(8)
H20c .571(3) .183(2) 1.265(3) 12(1)
H21 .929(2) .319(1) 1.145(2) 4.2(5)
H22a .833(2) .442(2) 1.096(2) 7.0(7)
H22b .819(3) .398(2) .986(2) 8.3(9)
H22c .741(3) .361(2) 1.069(2) 9(1)
H23a 1.034(2) .432(2) 1.080(2) 6.1(7)
H23b 1.102(2) .342(2) 1.063(2) 7.0(8)
H23c 1.025(2) .393(2) .974(2) 6.1(7)
H24a 1.175(3) .092(2) .782(3) 10(1)
H24b 1.124(3) .020(2) .826(3) 12(1)
H24c 1.258(3) .033(2) .862(2) 10(1)
H25a 1.227(2) .171(2) 1.267(2) 6.3(7)
H25b 1.305(2) .110(2) 1.218(2) 7.6(8)
H25c 1.215(2) .071(2) 1.263(2) 7.4(8)

loop_
_geom_angle_atom_site_label_1
_geom_angle_atom_site_label_2
_geom_angle_atom_site_label_3
_geom_angle
_geom_angle_publ_flag
O1 P1 O5 98.70(9) yes
O1 P1 O6 98.58(9) yes
O5 P1 O6 99.60(8) yes
O2 P2 O3 100.30(10) yes
O2 P2 O4 99.90(10) yes
O3 P2 O4 100.30(10) yes
P1 O1 C1 126.30(10) yes
P2 O2 C3 117.5(2) yes
P2 O3 C4 117.40(10) yes
P2 O4 C5 117.40(10) yes
P1 O5 C6 115.00(10) yes
P1 O6 C14 115.50(10) yes
O1 C1 C2 107.8(2) yes
C1 C2 C3 110.2(2) yes
C1 C2 C4 111.0(2) yes
C1 C2 C5 109.6(2) yes
C3 C2 C4 109.1(2) yes
C3 C2 C5 108.4(2) yes
C4 C2 C5 108.5(2) yes
O2 C3 C2 110.0(2) yes
O3 C4 C2 110.3(2) yes
O4 C5 C2 110.1(2) yes
O5 C6 C7 117.7(2) no
O5 C6 C11 119.4(2) no
C7 C6 C11 122.9(2) no
C6 C7 C8 117.6(2) no
C6 C7 C19 121.0(2) no
C8 C7 C19 121.4(2) no
C7 C8 C9 122.0(2) no
C8 C9 C10 118.1(2) no
C8 C9 C20 120.9(2) no
C10 C9 C20 121.0(2) no
C9 C10 C11 122.6(2) no
C6 C11 C10 116.6(2) no
C6 C11 C12 120.8(2) no
C10 C11 C12 122.6(2) no
C11 C12 C13 111.2(2) no
C11 C12 C21 113.3(2) no
C13 C12 C21 113.8(2) no
C12 C13 C14 121.0(2) no
C12 C13 C18 122.2(2) no
C14 C13 C18 116.7(2) no
O6 C14 C13 118.9(2) no
O6 C14 C15 117.6(2) no
C13 C14 C15 123.5(2) no
C14 C15 C16 117.4(2) no
C14 C15 C24 121.9(2) no
C16 C15 C24 120.7(2) no
C15 C16 C17 122.0(2) no
C16 C17 C18 118.1(2) no
C16 C17 C25 121.1(2) no
C18 C17 C25 120.8(2) no
C13 C18 C17 122.2(2) no
C12 C21 C22 111.8(2) no
C12 C21 C23 110.4(2) no
C22 C21 C23 109.5(2) no

loop_
_geom_bond_atom_site_label_1
_geom_bond_atom_site_label_2
_geom_bond_distance
_geom_bond_publ_flag
P1 O1 1.593(2) yes
P1 O5 1.648(2) yes
P1 O6 1.640(2) yes
P2 O2 1.611(2) yes
P2 O3 1.607(2) yes
P2 O4 1.617(2) yes
O1 C1 1.439(3) yes
O2 C3 1.448(3) yes
O3 C4 1.447(3) yes
O4 C5 1.447(3) yes
O5 C6 1.405(3) yes
O6 C14 1.418(3) yes
C1 C2 1.516(3) yes
C2 C3 1.520(3) yes
C2 C4 1.524(3) yes
C2 C5 1.517(3) yes
C6 C7 1.394(3) no
C6 C11 1.396(3) no
C7 C8 1.383(3) no
C7 C19 1.499(4) no
C8 C9 1.396(3) no
C9 C10 1.382(3) no
C9 C20 1.510(4) no
C10 C11 1.397(3) no
C11 C12 1.528(3) no
C12 C13 1.527(3) no
C12 C21 1.539(3) no
C13 C14 1.389(3) no
C13 C18 1.395(3) no
C14 C15 1.378(3) no
C15 C16 1.391(4) no
C15 C24 1.510(4) no
C16 C17 1.387(4) no
C17 C18 1.388(3) no
C17 C25 1.508(4) no
C21 C22 1.519(4) no
C21 C23 1.527(4) no
C1 H1a 0.93(2) no
C1 H1b 0.99(3) no
C3 H3a 1.01(2) no
C3 H3b 0.96(3) no
C4 H4a 1.01(2) no
C4 H4b 1.05(3) no
C5 H5a 1.03(2) no
C5 H5b 1.01(2) no
C8 H8 0.94(2) no
C10 H10 0.93(2) no
C12 H12 1.00(2) no
C16 H16 0.95(2) no
C18 H18 0.95(2) no
C19 H19a 0.89(3) no
C19 H19b 1.03(3) no
C19 H19c 0.88(3) no
C20 H20a 0.94(4) no
C20 H20b 0.93(3) no
C20 H20c 0.90(4) no
C21 H21 0.96(2) no
C22 H22a 0.98(3) no
C22 H22b 0.92(3) no
C22 H22c 1.11(3) no
C23 H23a 0.92(3) no
C23 H23b 1.07(3) no
C23 H23c 1.01(3) no
C24 H24a 1.01(3) no
C24 H24b 0.97(4) no
C24 H24c 0.99(3) no
C25 H25a 0.97(3) no
C25 H25b 0.87(3) no
C25 H25c 1.00(3) no

loop_
_geom_torsion_atom_site_label_1
_geom_torsion_atom_site_label_2
_geom_torsion_atom_site_label_3
_geom_torsion_atom_site_label_4
_geom_torsion
_geom_torsion_publ_flag
O5 P1 O1 C1 47.3(2) yes
O6 P1 O5 C6 -99.6(2) yes
O5 P1 O6 C14 100.1(2) yes
P1 O1 C1 C2 158.4(2) yes
P1 O5 C6 C11 80.2(2) yes
P1 O6 C14 C13 -81.9(2) yes
O5 C6 C11 C12 3.6(3) yes
C6 C11 C12 C13 -91.8(3) yes
C11 C12 C13 C14 89.3(3) yes
C12 C13 C14 O6 -0.9(3) yes
